data_7236684
loop_
_publ_author_name
'Cheng, Yue'
'Wu, Jie'
'Guo, Chao'
'Li, Xin-Ge'
'Ding, Bin'
'Li, Yan'

_publ_section_title
;
 A facile water-stable MOF-based &#x201C;off--on&#x201D; fluorescent
 switch for label-free detection of dopamine in biological fluid
;
_journal_issue 13
_journal_name_full 'Journal of Materials Chemistry B'
_journal_page_first 2524
_journal_paper_doi 10.1039/C7TB00099E
_journal_volume 5
_journal_year 2017
_chemical_formula_sum 'C18 H20 Cd I2 N8'
_chemical_formula_weight 714.62
_space_group_IT_number 61
_space_group_name_Hall '-P 2ac 2ab'
_space_group_name_H-M_alt 'P b c a'
_symmetry_cell_setting orthorhombic
_symmetry_space_group_name_H-M 'P b c a'
_atom_sites_solution_hydrogens geom
_atom_sites_solution_primary direct
_atom_sites_solution_secondary difmap
_audit_creation_method SHELXL-97
_audit_update_record
;
2015-11-26 deposited with the CCDC.
2017-02-27 downloaded from the CCDC.
;
_cell_angle_alpha 90.00
_cell_angle_beta 90.00
_cell_angle_gamma 90.00
_cell_formula_units_Z 8
_cell_length_a 14.468(4)
_cell_length_b 13.931(4)
_cell_length_c 22.740(7)
_cell_measurement_reflns_used 9970
_cell_measurement_temperature 296(2)
_cell_measurement_theta_max 28.27
_cell_measurement_theta_min 2.22
_cell_volume 4583(2)
_computing_cell_refinement 'Bruker SMART'
_computing_data_collection 'Bruker SMART'
_computing_data_reduction 'Bruker SAINT'
_computing_molecular_graphics 'Bruker SHELXTL'
_computing_publication_material 'Bruker SHELXTL'
_computing_structure_refinement 'SHELXL-97 (Sheldrick, 1997)'
_computing_structure_solution 'SHELXS-97 (Sheldrick, 1990)'
_diffrn_ambient_temperature 296(2)
_diffrn_measured_fraction_theta_full 1.000
_diffrn_measured_fraction_theta_max 1.000
_diffrn_measurement_device_type 'CCD area detector'
_diffrn_measurement_method 'phi and omega scans'
_diffrn_radiation_monochromator graphite
_diffrn_radiation_source 'fine-focus sealed tube'
_diffrn_radiation_type MoK\a
_diffrn_radiation_wavelength 0.71073
_diffrn_reflns_av_R_equivalents 0.0259
_diffrn_reflns_av_sigmaI/netI 0.0166
_diffrn_reflns_limit_h_max 10
_diffrn_reflns_limit_h_min -17
_diffrn_reflns_limit_k_max 16
_diffrn_reflns_limit_k_min -16
_diffrn_reflns_limit_l_max 27
_diffrn_reflns_limit_l_min -24
_diffrn_reflns_number 22781
_diffrn_reflns_theta_full 25.01
_diffrn_reflns_theta_max 25.01
_diffrn_reflns_theta_min 1.79
_exptl_absorpt_coefficient_mu 3.668
_exptl_absorpt_correction_T_max 0.6091
_exptl_absorpt_correction_T_min 0.5581
_exptl_absorpt_correction_type multi-scan
_exptl_absorpt_process_details sadabs
_exptl_crystal_colour pale-yellow
_exptl_crystal_density_diffrn 2.071
_exptl_crystal_density_meas ?
_exptl_crystal_density_method 'not measured'
_exptl_crystal_description block
_exptl_crystal_F_000 2704
_exptl_crystal_size_max 0.18
_exptl_crystal_size_mid 0.17
_exptl_crystal_size_min 0.15
_refine_diff_density_max 0.605
_refine_diff_density_min -0.451
_refine_diff_density_rms 0.062
_refine_ls_extinction_coef 0.00078(2)
_refine_ls_extinction_expression Fc^*^=kFc[1+0.001xFc^2^\l^3^/sin(2\q)]^-1/4^
_refine_ls_extinction_method SHELXL
_refine_ls_goodness_of_fit_ref 1.070
_refine_ls_hydrogen_treatment constr
_refine_ls_matrix_type full
_refine_ls_number_parameters 263
_refine_ls_number_reflns 4039
_refine_ls_number_restraints 0
_refine_ls_restrained_S_all 1.070
_refine_ls_R_factor_all 0.0229
_refine_ls_R_factor_gt 0.0177
_refine_ls_shift/su_max 0.002
_refine_ls_shift/su_mean 0.000
_refine_ls_structure_factor_coef Fsqd
_refine_ls_weighting_details 'calc w=1/[\s^2^(Fo^2^)+(0.0132P)^2^+3.5402P] where P=(Fo^2^+2Fc^2^)/3'
_refine_ls_weighting_scheme calc
_refine_ls_wR_factor_gt 0.0368
_refine_ls_wR_factor_ref 0.0392
_reflns_number_gt 3544
_reflns_number_total 4039
_reflns_threshold_expression >2sigma(I)
_cod_data_source_file c7tb00099e2.cif
_cod_data_source_block 140617a
_cod_depositor_comments
;
The following automatic conversions were performed:

data item '_symmetry_cell_setting' value 'Orthorhombic' was changed
to 'orthorhombic' in accordance with the
/home/saulius/struct/COD-crude-data/automatic-downloads/DataCite-retrospective/RSC/depositions/lib/dictionaries/cif_core.dic
dictionary named 'cif_core.dic' version 2.4.2 last updated on
2011-04-26.

data item '_exptl_crystal_density_meas' value 'none' was changed to
'?' -- the value is perceived as not measured.

Automatic conversion script
Id: cif_fix_values 6909 2019-04-08 15:41:33Z antanas 
;
_cod_original_sg_symbol_H-M Pbca
_cod_database_code 7236684

loop_
_symmetry_equiv_pos_as_xyz
'x, y, z'
'-x+1/2, -y, z+1/2'
'x+1/2, -y+1/2, -z'
'-x, y+1/2, -z+1/2'
'-x, -y, -z'
'x-1/2, y, -z-1/2'
'-x-1/2, y-1/2, z'
'x, -y-1/2, z-1/2'

loop_
_atom_site_label
_atom_site_type_symbol
_atom_site_fract_x
_atom_site_fract_y
_atom_site_fract_z
_atom_site_U_iso_or_equiv
_atom_site_adp_type
_atom_site_occupancy
_atom_site_symmetry_multiplicity
_atom_site_calc_flag
_atom_site_refinement_flags
Cd1 Cd 0.627206(12) 0.406722(13) 0.261548(8) 0.02874(6) Uani 1 1 d .
I1 I 0.792389(13) 0.275898(12) 0.259156(8) 0.03681(6) Uani 1 1 d .
I2 I 0.472486(12) 0.543654(13) 0.262216(9) 0.04055(7) Uani 1 1 d .
N1 N 0.71763(15) 0.50222(16) -0.07719(9) 0.0348(5) Uani 1 1 d .
N2 N 0.76965(17) 0.42108(16) -0.08114(10) 0.0440(6) Uani 1 1 d .
N3 N 0.81078(15) 0.52844(16) -0.15054(9) 0.0356(5) Uani 1 1 d .
N4 N 0.71916(14) 0.52432(14) 0.21111(9) 0.0305(5) Uani 1 1 d .
H4A H 0.7060 0.5827 0.2259 0.037 Uiso 1 1 calc R
H4B H 0.7792 0.5124 0.2184 0.037 Uiso 1 1 calc R
N5 N 0.55967(16) 0.23358(16) 0.10048(9) 0.0370(5) Uani 1 1 d .
N6 N 0.48896(19) 0.2970(2) 0.09582(12) 0.0616(8) Uani 1 1 d .
N7 N 0.57692(14) 0.33130(15) 0.17432(9) 0.0310(5) Uani 1 1 d .
N8 N 0.53564(15) 0.21067(15) -0.18636(9) 0.0354(5) Uani 1 1 d .
H8A H 0.5553 0.2697 -0.1964 0.042 Uiso 1 1 calc R
H8B H 0.4764 0.2052 -0.1980 0.042 Uiso 1 1 calc R
C1 C 0.8244(2) 0.44128(19) -0.12592(12) 0.0385(7) Uani 1 1 d .
H1 H 0.8691 0.3987 -0.1395 0.046 Uiso 1 1 calc R
C2 C 0.7428(2) 0.5641(2) -0.11830(11) 0.0386(7) Uani 1 1 d .
H2 H 0.7165 0.6243 -0.1238 0.046 Uiso 1 1 calc R
C3 C 0.64048(19) 0.5101(2) -0.03541(12) 0.0425(7) Uani 1 1 d .
H3A H 0.6012 0.4542 -0.0398 0.051 Uiso 1 1 calc R
H3B H 0.6040 0.5661 -0.0456 0.051 Uiso 1 1 calc R
C4 C 0.66881(18) 0.51812(19) 0.02818(11) 0.0347(6) Uani 1 1 d .
C5 C 0.63186(19) 0.5903(2) 0.06282(12) 0.0408(7) Uani 1 1 d .
H5 H 0.5942 0.6366 0.0456 0.049 Uiso 1 1 calc R
C6 C 0.64979(19) 0.59507(19) 0.12272(12) 0.0393(7) Uani 1 1 d .
H6 H 0.6244 0.6442 0.1452 0.047 Uiso 1 1 calc R
C7 C 0.70553(17) 0.52661(17) 0.14898(11) 0.0289(6) Uani 1 1 d .
C8 C 0.74393(18) 0.45493(19) 0.11434(11) 0.0335(6) Uani 1 1 d .
H8 H 0.7823 0.4092 0.1314 0.040 Uiso 1 1 calc R
C9 C 0.72577(18) 0.45077(19) 0.05498(12) 0.0359(6) Uani 1 1 d .
H9 H 0.7520 0.4022 0.0325 0.043 Uiso 1 1 calc R
C10 C 0.5035(2) 0.3541(2) 0.14113(13) 0.0545(9) Uani 1 1 d .
H10 H 0.4656 0.4063 0.1495 0.065 Uiso 1 1 calc R
C11 C 0.60985(19) 0.25433(19) 0.14739(11) 0.0351(6) Uani 1 1 d .
H11 H 0.6612 0.2196 0.1598 0.042 Uiso 1 1 calc R
C12 C 0.5672(3) 0.1488(2) 0.06235(12) 0.0501(8) Uani 1 1 d .
H12A H 0.5204 0.1026 0.0739 0.060 Uiso 1 1 calc R
H12B H 0.6271 0.1192 0.0685 0.060 Uiso 1 1 calc R
C13 C 0.5559(2) 0.17074(18) -0.00240(11) 0.0371(6) Uani 1 1 d .
C14 C 0.4869(2) 0.1277(2) -0.03431(12) 0.0438(7) Uani 1 1 d .
H14 H 0.4446 0.0883 -0.0152 0.053 Uiso 1 1 calc R
C15 C 0.47883(19) 0.1415(2) -0.09468(12) 0.0412(7) Uani 1 1 d .
H15 H 0.4326 0.1101 -0.1155 0.049 Uiso 1 1 calc R
C16 C 0.53931(18) 0.20182(17) -0.12371(11) 0.0314(6) Uani 1 1 d .
C17 C 0.6075(2) 0.2471(2) -0.09172(13) 0.0456(7) Uani 1 1 d .
H17 H 0.6480 0.2890 -0.1104 0.055 Uiso 1 1 calc R
C18 C 0.6161(2) 0.2308(2) -0.03211(13) 0.0487(8) Uani 1 1 d .
H18 H 0.6634 0.2608 -0.0114 0.058 Uiso 1 1 calc R

loop_
_atom_site_aniso_label
_atom_site_aniso_U_11
_atom_site_aniso_U_22
_atom_site_aniso_U_33
_atom_site_aniso_U_23
_atom_site_aniso_U_13
_atom_site_aniso_U_12
Cd1 0.03445(11) 0.03138(11) 0.02037(10) -0.00093(8) -0.00130(8) -0.00330(8)
I1 0.03996(11) 0.03264(10) 0.03782(11) -0.00511(8) -0.00403(8) 0.00691(7)
I2 0.03405(11) 0.03533(10) 0.05227(13) 0.00070(8) 0.00400(8) 0.00507(7)
N1 0.0377(13) 0.0426(13) 0.0240(12) 0.0040(10) 0.0035(10) -0.0021(10)
N2 0.0575(16) 0.0366(13) 0.0377(14) 0.0044(11) 0.0120(12) 0.0000(11)
N3 0.0414(13) 0.0393(13) 0.0261(12) 0.0041(10) 0.0046(10) 0.0005(10)
N4 0.0323(12) 0.0307(11) 0.0284(12) -0.0003(9) 0.0000(9) 0.0003(9)
N5 0.0490(15) 0.0406(13) 0.0216(12) -0.0046(10) -0.0051(10) 0.0020(11)
N6 0.0590(18) 0.082(2) 0.0440(16) -0.0290(15) -0.0237(14) 0.0261(15)
N7 0.0338(12) 0.0374(12) 0.0217(11) -0.0023(9) -0.0024(9) -0.0015(10)
N8 0.0439(14) 0.0359(12) 0.0264(12) -0.0020(9) 0.0009(10) 0.0056(10)
C1 0.0456(17) 0.0391(16) 0.0307(16) -0.0007(12) 0.0054(13) 0.0005(13)
C2 0.0484(18) 0.0394(15) 0.0280(15) 0.0083(12) 0.0029(13) 0.0051(13)
C3 0.0389(17) 0.0612(19) 0.0275(16) 0.0036(13) 0.0050(12) -0.0010(14)
C4 0.0317(15) 0.0449(16) 0.0274(15) 0.0061(12) 0.0073(11) -0.0015(12)
C5 0.0451(17) 0.0427(16) 0.0346(17) 0.0090(13) 0.0023(13) 0.0121(13)
C6 0.0506(18) 0.0342(15) 0.0331(16) -0.0007(12) 0.0048(13) 0.0096(13)
C7 0.0291(14) 0.0311(13) 0.0267(14) 0.0043(10) 0.0035(11) -0.0044(11)
C8 0.0307(14) 0.0387(15) 0.0310(15) 0.0053(11) 0.0060(11) 0.0059(12)
C9 0.0374(16) 0.0394(15) 0.0309(15) -0.0002(12) 0.0117(12) 0.0043(12)
C10 0.052(2) 0.069(2) 0.043(2) -0.0218(16) -0.0162(15) 0.0223(16)
C11 0.0429(16) 0.0360(15) 0.0264(15) 0.0007(12) -0.0060(12) 0.0032(12)
C12 0.082(2) 0.0398(17) 0.0286(16) -0.0088(13) -0.0059(15) 0.0009(15)
C13 0.0522(18) 0.0339(14) 0.0251(14) -0.0070(11) -0.0028(13) 0.0005(13)
C14 0.0496(18) 0.0523(18) 0.0296(16) -0.0013(13) 0.0076(13) -0.0135(14)
C15 0.0330(16) 0.0577(18) 0.0329(16) -0.0075(14) -0.0031(12) -0.0100(13)
C16 0.0372(16) 0.0297(14) 0.0272(14) -0.0043(11) 0.0026(11) 0.0054(11)
C17 0.058(2) 0.0452(17) 0.0339(17) -0.0065(13) 0.0053(14) -0.0198(15)
C18 0.058(2) 0.0527(19) 0.0355(17) -0.0137(14) -0.0070(15) -0.0199(15)

loop_
_atom_type_symbol
_atom_type_description
_atom_type_scat_dispersion_real
_atom_type_scat_dispersion_imag
_atom_type_scat_source
C C 0.0033 0.0016 'International Tables Vol C Tables 4.2.6.8 and 6.1.1.4'
H H 0.0000 0.0000 'International Tables Vol C Tables 4.2.6.8 and 6.1.1.4'
N N 0.0061 0.0033 'International Tables Vol C Tables 4.2.6.8 and 6.1.1.4'
Cd Cd -0.8075 1.2024 'International Tables Vol C Tables 4.2.6.8 and 6.1.1.4'
I I -0.4742 1.8119 'International Tables Vol C Tables 4.2.6.8 and 6.1.1.4'

loop_
_geom_angle_atom_site_label_1
_geom_angle_atom_site_label_2
_geom_angle_atom_site_label_3
_geom_angle
_geom_angle_site_symmetry_1
_geom_angle_site_symmetry_3
N7 Cd1 N3 174.54(7) . 2_665
N7 Cd1 N4 94.19(7) . .
N3 Cd1 N4 86.17(7) 2_665 .
N7 Cd1 N8 86.66(7) . 8_566
N3 Cd1 N8 92.98(8) 2_665 8_566
N4 Cd1 N8 179.15(7) . 8_566
N7 Cd1 I2 93.35(5) . .
N3 Cd1 I2 92.10(6) 2_665 .
N4 Cd1 I2 88.95(5) . .
N8 Cd1 I2 91.10(6) 8_566 .
N7 Cd1 I1 87.70(5) . .
N3 Cd1 I1 86.87(6) 2_665 .
N4 Cd1 I1 87.97(5) . .
N8 Cd1 I1 91.97(6) 8_566 .
I2 Cd1 I1 176.805(8) . .
C2 N1 N2 110.0(2) . .
C2 N1 C3 128.1(2) . .
N2 N1 C3 121.6(2) . .
C1 N2 N1 101.9(2) . .
C2 N3 C1 102.5(2) . .
C2 N3 Cd1 127.27(17) . 2_664
C1 N3 Cd1 129.53(18) . 2_664
C7 N4 Cd1 114.31(15) . .
C7 N4 H4A 108.7 . .
Cd1 N4 H4A 108.7 . .
C7 N4 H4B 108.7 . .
Cd1 N4 H4B 108.7 . .
H4A N4 H4B 107.6 . .
C11 N5 N6 109.6(2) . .
C11 N5 C12 127.7(2) . .
N6 N5 C12 122.3(2) . .
C10 N6 N5 102.2(2) . .
C11 N7 C10 102.5(2) . .
C11 N7 Cd1 129.70(17) . .
C10 N7 Cd1 127.73(18) . .
C16 N8 Cd1 114.18(15) . 8_565
C16 N8 H8A 108.7 . .
Cd1 N8 H8A 108.7 8_565 .
C16 N8 H8B 108.7 . .
Cd1 N8 H8B 108.7 8_565 .
H8A N8 H8B 107.6 . .
N2 C1 N3 115.0(3) . .
N2 C1 H1 122.5 . .
N3 C1 H1 122.5 . .
N1 C2 N3 110.6(2) . .
N1 C2 H2 124.7 . .
N3 C2 H2 124.7 . .
N1 C3 C4 114.8(2) . .
N1 C3 H3A 108.6 . .
C4 C3 H3A 108.6 . .
N1 C3 H3B 108.6 . .
C4 C3 H3B 108.6 . .
H3A C3 H3B 107.5 . .
C5 C4 C9 118.0(3) . .
C5 C4 C3 119.6(3) . .
C9 C4 C3 122.1(3) . .
C4 C5 C6 121.4(3) . .
C4 C5 H5 119.3 . .
C6 C5 H5 119.3 . .
C7 C6 C5 119.9(3) . .
C7 C6 H6 120.0 . .
C5 C6 H6 120.0 . .
C6 C7 C8 119.0(2) . .
C6 C7 N4 121.5(2) . .
C8 C7 N4 119.4(2) . .
C9 C8 C7 120.7(2) . .
C9 C8 H8 119.7 . .
C7 C8 H8 119.7 . .
C8 C9 C4 121.0(2) . .
C8 C9 H9 119.5 . .
C4 C9 H9 119.5 . .
N6 C10 N7 115.1(3) . .
N6 C10 H10 122.5 . .
N7 C10 H10 122.5 . .
N5 C11 N7 110.7(2) . .
N5 C11 H11 124.7 . .
N7 C11 H11 124.7 . .
N5 C12 C13 113.8(2) . .
N5 C12 H12A 108.8 . .
C13 C12 H12A 108.8 . .
N5 C12 H12B 108.8 . .
C13 C12 H12B 108.8 . .
H12A C12 H12B 107.7 . .
C14 C13 C18 117.6(3) . .
C14 C13 C12 120.3(3) . .
C18 C13 C12 122.0(3) . .
C13 C14 C15 121.5(3) . .
C13 C14 H14 119.3 . .
C15 C14 H14 119.3 . .
C16 C15 C14 120.2(3) . .
C16 C15 H15 119.9 . .
C14 C15 H15 119.9 . .
C17 C16 C15 118.7(3) . .
C17 C16 N8 120.8(2) . .
C15 C16 N8 120.3(2) . .
C16 C17 C18 120.5(3) . .
C16 C17 H17 119.8 . .
C18 C17 H17 119.8 . .
C17 C18 C13 121.5(3) . .
C17 C18 H18 119.2 . .
C13 C18 H18 119.2 . .

loop_
_geom_bond_atom_site_label_1
_geom_bond_atom_site_label_2
_geom_bond_distance
_geom_bond_site_symmetry_2
Cd1 N7 2.360(2) .
Cd1 N3 2.370(2) 2_665
Cd1 N4 2.402(2) .
Cd1 N8 2.415(2) 8_566
Cd1 I2 2.9411(6) .
Cd1 I1 3.0060(7) .
N1 C2 1.323(3) .
N1 N2 1.361(3) .
N1 C3 1.470(3) .
N2 C1 1.321(3) .
N3 C2 1.323(3) .
N3 C1 1.352(3) .
N3 Cd1 2.370(2) 2_664
N4 C7 1.427(3) .
N4 H4A 0.9000 .
N4 H4B 0.9000 .
N5 C11 1.322(3) .
N5 N6 1.356(3) .
N5 C12 1.470(3) .
N6 C10 1.318(4) .
N7 C11 1.324(3) .
N7 C10 1.341(3) .
N8 C16 1.431(3) .
N8 Cd1 2.415(2) 8_565
N8 H8A 0.9000 .
N8 H8B 0.9000 .
C1 H1 0.9300 .
C2 H2 0.9300 .
C3 C4 1.507(4) .
C3 H3A 0.9700 .
C3 H3B 0.9700 .
C4 C5 1.385(4) .
C4 C9 1.390(4) .
C5 C6 1.388(4) .
C5 H5 0.9300 .
C6 C7 1.384(4) .
C6 H6 0.9300 .
C7 C8 1.388(3) .
C8 C9 1.376(4) .
C8 H8 0.9300 .
C9 H9 0.9300 .
C10 H10 0.9300 .
C11 H11 0.9300 .
C12 C13 1.513(4) .
C12 H12A 0.9700 .
C12 H12B 0.9700 .
C13 C14 1.372(4) .
C13 C18 1.383(4) .
C14 C15 1.391(4) .
C14 H14 0.9300 .
C15 C16 1.381(4) .
C15 H15 0.9300 .
C16 C17 1.379(4) .
C17 C18 1.380(4) .
C17 H17 0.9300 .
C18 H18 0.9300 .

loop_
_geom_torsion_atom_site_label_1
_geom_torsion_atom_site_label_2
_geom_torsion_atom_site_label_3
_geom_torsion_atom_site_label_4
_geom_torsion
_geom_torsion_site_symmetry_1
C2 N1 N2 C1 0.2(3) .
C3 N1 N2 C1 175.2(2) .
N7 Cd1 N4 C7 10.03(17) .
N3 Cd1 N4 C7 -175.43(17) 2_665
N8 Cd1 N4 C7 -176(100) 8_566
I2 Cd1 N4 C7 -83.26(16) .
I1 Cd1 N4 C7 97.58(16) .
C11 N5 N6 C10 1.2(4) .
C12 N5 N6 C10 173.5(3) .
N3 Cd1 N7 C11 2.8(9) 2_665
N4 Cd1 N7 C11 96.4(2) .
N8 Cd1 N7 C11 -83.5(2) 8_566
I2 Cd1 N7 C11 -174.4(2) .
I1 Cd1 N7 C11 8.6(2) .
N3 Cd1 N7 C10 179(22) 2_665
N4 Cd1 N7 C10 -87.4(3) .
N8 Cd1 N7 C10 92.7(3) 8_566
I2 Cd1 N7 C10 1.8(3) .
I1 Cd1 N7 C10 -175.2(3) .
N1 N2 C1 N3 -0.2(3) .
C2 N3 C1 N2 0.2(3) .
Cd1 N3 C1 N2 -170.57(19) 2_664
N2 N1 C2 N3 -0.1(3) .
C3 N1 C2 N3 -174.7(2) .
C1 N3 C2 N1 0.0(3) .
Cd1 N3 C2 N1 170.99(17) 2_664
C2 N1 C3 C4 -114.5(3) .
N2 N1 C3 C4 71.5(3) .
N1 C3 C4 C5 130.0(3) .
N1 C3 C4 C9 -55.1(4) .
C9 C4 C5 C6 -0.9(4) .
C3 C4 C5 C6 174.2(3) .
C4 C5 C6 C7 -0.1(4) .
C5 C6 C7 C8 1.1(4) .
C5 C6 C7 N4 -174.6(2) .
Cd1 N4 C7 C6 100.2(2) .
Cd1 N4 C7 C8 -75.4(2) .
C6 C7 C8 C9 -1.1(4) .
N4 C7 C8 C9 174.7(2) .
C7 C8 C9 C4 0.1(4) .
C5 C4 C9 C8 0.9(4) .
C3 C4 C9 C8 -174.1(2) .
N5 N6 C10 N7 -0.6(4) .
C11 N7 C10 N6 -0.1(4) .
Cd1 N7 C10 N6 -177.1(2) .
N6 N5 C11 N7 -1.4(3) .
C12 N5 C11 N7 -173.2(3) .
C10 N7 C11 N5 0.9(3) .
Cd1 N7 C11 N5 177.83(17) .
C11 N5 C12 C13 -139.9(3) .
N6 N5 C12 C13 49.3(4) .
N5 C12 C13 C14 -120.9(3) .
N5 C12 C13 C18 61.9(4) .
C18 C13 C14 C15 1.6(5) .
C12 C13 C14 C15 -175.6(3) .
C13 C14 C15 C16 -1.8(5) .
C14 C15 C16 C17 0.3(4) .
C14 C15 C16 N8 175.3(3) .
Cd1 N8 C16 C17 87.5(3) 8_565
Cd1 N8 C16 C15 -87.3(3) 8_565
C15 C16 C17 C18 1.3(4) .
N8 C16 C17 C18 -173.6(3) .
C16 C17 C18 C13 -1.5(5) .
C14 C13 C18 C17 0.0(5) .
C12 C13 C18 C17 177.2(3) .
